data_1547366
loop_
_publ_author_name
'White, L. J.'
'Wells, N. J.'
'Blackholly, L. R.'
'Shepherd, H. J.'
'Wilson, B.'
'Bustone, G. P.'
'Runacres, T. J.'
'Hiscock, J. R.'

_publ_section_title
;
 Towards quantifying the role of hydrogen bonding within amphiphile
 self-association and resultant aggregate formation
;
_journal_name_full 'Chem. Sci.'
_journal_paper_doi 10.1039/C7SC03888G
_journal_year 2017
_chemical_formula_moiety 'C15 H12 N3 O4 S2, C16 H36 N'
_chemical_formula_sum 'C31 H48 N4 O4 S2'
_chemical_formula_weight 604.85
_chemical_name_systematic
;
 ?
;
_space_group_crystal_system monoclinic
_space_group_IT_number 14
_space_group_name_Hall '-P 2ybc'
_space_group_name_H-M_alt 'P 1 21/c 1'
_symmetry_space_group_name_Hall '-P 2ybc'
_symmetry_space_group_name_H-M 'P 1 21/c 1'
_atom_sites_solution_hydrogens geom
_audit_creation_date 2017-07-19
_audit_creation_method
;
Olex2 1.2
(compiled 2017.03.28 svn.r3405 for OlexSys, GUI svn.r5337)
;
_audit_update_record
;
2017-07-20 deposited with the CCDC.
2017-09-21 downloaded from the CCDC.
;
_cell_angle_alpha 90
_cell_angle_beta 103.927(11)
_cell_angle_gamma 90
_cell_formula_units_Z 4
_cell_length_a 13.8269(16)
_cell_length_b 14.5451(15)
_cell_length_c 16.5512(16)
_cell_measurement_reflns_used 5919
_cell_measurement_temperature 100.00(13)
_cell_measurement_theta_max 72.5510
_cell_measurement_theta_min 4.3820
_cell_volume 3230.8(6)
_computing_cell_refinement 'CrysAlisPro 1.171.38.46 (Rigaku OD, 2015)'
_computing_data_collection 'CrysAlisPro 1.171.38.46 (Rigaku OD, 2015)'
_computing_data_reduction 'CrysAlisPro 1.171.38.46 (Rigaku OD, 2015)'
_computing_molecular_graphics 'Olex2 (Dolomanov et al., 2009)'
_computing_publication_material 'Olex2 (Dolomanov et al., 2009)'
_computing_structure_refinement 'ShelXL (Sheldrick, 2015)'
_diffrn_ambient_environment N~2~
_diffrn_ambient_temperature 100.00(13)
_diffrn_detector 'CCD plate'
_diffrn_detector_area_resol_mean 5.2774
_diffrn_detector_type AtlasS2
_diffrn_measured_fraction_theta_full 0.977
_diffrn_measured_fraction_theta_max 1.000
_diffrn_measurement_details
;
List of Runs (angles in degrees, time in seconds):

  # Type    Start    End  Width  t~exp~   \w     \q     \k     \f   Frames
#--------------------------------------------------------------------------
  1  \w     25.00  80.00   1.00    5.54    --   41.22-125.00-120.00   55
  2  \w     31.00 108.00   1.00   22.16    --  104.59-111.00  30.00   77
  3  \w     33.00 107.00   1.00   22.16    --  104.59 -94.00  60.00   74
  4  \w     32.00 102.00   1.00   22.16    --  104.59 -61.00 150.00   70
  5  \w     80.00 170.00   1.00   22.16    --  104.59  45.00 -30.00   90
  6  \w    140.00 177.00   1.00   22.16    --  104.59  45.00 -60.00   37
  7  \w    116.00 178.00   1.00   22.16    --  104.59 111.00  30.00   62
  8  \w    105.00 146.00   1.00   22.16    --  104.59 111.00 150.00   41
  9  \w     86.00 112.00   1.00   22.16    --  104.59  45.00 -60.00   26
 10  \w   -117.00  -9.00   1.00    5.54    --  -41.22 -77.00-120.00  108
 11  \w   -115.00 -38.00   1.00    5.54    --  -41.22 -38.00 -30.00   77
;
_diffrn_measurement_device 'four-circle diffractometer'
_diffrn_measurement_device_type 'SuperNova, Dual, Cu at zero, AtlasS2'
_diffrn_measurement_method '\w scans'
_diffrn_orient_matrix_type 'CrysAlisPro convention (1999,Acta A55,543-557)'
_diffrn_orient_matrix_UB_11 0.0821373000
_diffrn_orient_matrix_UB_12 0.0652237000
_diffrn_orient_matrix_UB_13 -0.0143024000
_diffrn_orient_matrix_UB_21 -0.0801212000
_diffrn_orient_matrix_UB_22 0.0681237000
_diffrn_orient_matrix_UB_23 -0.0452732000
_diffrn_orient_matrix_UB_31 0.0023316000
_diffrn_orient_matrix_UB_32 0.0480540000
_diffrn_orient_matrix_UB_33 0.0834040000
_diffrn_radiation_monochromator mirror
_diffrn_radiation_probe x-ray
_diffrn_radiation_type CuK\a
_diffrn_radiation_wavelength 1.54184
_diffrn_reflns_av_R_equivalents 0.0436
_diffrn_reflns_av_unetI/netI 0.0508
_diffrn_reflns_Laue_measured_fraction_full 0.977
_diffrn_reflns_Laue_measured_fraction_max 1.000
_diffrn_reflns_limit_h_max 14
_diffrn_reflns_limit_h_min -16
_diffrn_reflns_limit_k_max 17
_diffrn_reflns_limit_k_min -15
_diffrn_reflns_limit_l_max 19
_diffrn_reflns_limit_l_min -15
_diffrn_reflns_number 12954
_diffrn_reflns_point_group_measured_fraction_full 0.977
_diffrn_reflns_point_group_measured_fraction_max 1.000
_diffrn_reflns_theta_full 67.684
_diffrn_reflns_theta_max 66.601
_diffrn_reflns_theta_min 4.100
_diffrn_source 'micro-focus sealed X-ray tube'
_diffrn_source_type 'SuperNova (Cu) X-ray Source'
_exptl_absorpt_coefficient_mu 1.816
_exptl_absorpt_correction_T_max 1.00000
_exptl_absorpt_correction_T_min 0.65717
_exptl_absorpt_correction_type multi-scan
_exptl_absorpt_process_details
;
CrysAlisPro 1.171.38.46 (Rigaku Oxford Diffraction, 2015)
Empirical absorption correction using spherical harmonics,
 implemented in SCALE3 ABSPACK scaling algorithm.
;
_exptl_crystal_colour colourless
_exptl_crystal_colour_primary colourless
_exptl_crystal_density_diffrn 1.244
_exptl_crystal_description block
_exptl_crystal_F_000 1304
_exptl_crystal_size_max 0.179
_exptl_crystal_size_mid 0.146
_exptl_crystal_size_min 0.036
_refine_diff_density_max 0.571
_refine_diff_density_min -0.348
_refine_diff_density_rms 0.057
_refine_ls_extinction_method none
_refine_ls_goodness_of_fit_ref 1.036
_refine_ls_hydrogen_treatment constr
_refine_ls_matrix_type full
_refine_ls_number_parameters 379
_refine_ls_number_reflns 5716
_refine_ls_number_restraints 0
_refine_ls_restrained_S_all 1.036
_refine_ls_R_factor_all 0.0592
_refine_ls_R_factor_gt 0.0463
_refine_ls_shift/su_max 0.000
_refine_ls_shift/su_mean 0.000
_refine_ls_structure_factor_coef Fsqd
_refine_ls_weighting_details 'w=1/[\s^2^(Fo^2^)+(0.0670P)^2^+0.6730P] where P=(Fo^2^+2Fc^2^)/3'
_refine_ls_weighting_scheme calc
_refine_ls_wR_factor_gt 0.1209
_refine_ls_wR_factor_ref 0.1308
_reflns_Friedel_coverage 0.000
_reflns_number_gt 4604
_reflns_number_total 5716
_reflns_threshold_expression 'I > 2\s(I)'
_cod_data_source_file c7sc03888g2.cif
_cod_data_source_block 2017jrh0007_res
_cod_database_code 1547366
_shelxl_version_number 2013-4
_chemical_oxdiff_formula C20H20N2
_shelx_space_group_comment
;
The symmetry employed for this shelxl refinement is uniquely defined
by the following loop, which should always be used as a source of
symmetry information in preference to the above space-group names.
They are only intended as comments.
;
_reflns_odcompleteness_completeness 99.92
_reflns_odcompleteness_iscentric 1
_reflns_odcompleteness_theta 66.97
_olex2_refinement_description
;
1. Fixed Uiso
 At 1.2 times of:
  All C(H) groups, All C(H,H) groups, All C(H,H,H,H) groups, All N(H) groups
 At 1.5 times of:
  All C(H,H,H) groups
2. Uiso/Uaniso restraints and constraints
Uanis(C24) = Uanis(C24A)
3. Others
 Sof(H25A)=Sof(H25B)=Sof(C24A)=Sof(H24D)=Sof(H24E)=Sof(H24F)=1-FVAR(1)
 Sof(H25C)=Sof(H25D)=Sof(C24)=Sof(H24A)=Sof(H24B)=Sof(H24C)=FVAR(1)
4.a Secondary CH2 refined with riding coordinates:
 C19(H19A,H19B), C27(H27A,H27B), C31(H31A,H31B), C23(H23A,H23B), C15(H15A,
 H15B), C25(H25C,H25D), C25(H25A,H25B), C17(H17A,H17B), C30(H30A,H30B),
 C18(H18A,H18B), C22(H22A,H22B), C21(H21A,H21B), C26(H26A,H26B), C29(H29A,H29B)
4.b Aromatic/amide H refined with riding coordinates:
 N2(H2), N3(H3), C12(H12), C9(H9), C11(H11), C2(H2A), C5(H5), C10(H10),
 C3(H3A), C4(H4)
4.c Idealised Me refined as rotating group:
 C16(H16A,H16B,H16C), C20(H20A,H20B,H20C), C28(H28A,H28B,H28C), C24(H24A,H24B,
 H24C), C24A(H24D,H24E,H24F)
;
_olex2_submission_special_instructions 'No special instructions were received'
_oxdiff_exptl_absorpt_empirical_details
;
Empirical correction (ABSPACK) includes:
- Absorption correction using spherical harmonics
- Frame scaling
;
_oxdiff_exptl_absorpt_empirical_full_max 1.549
_oxdiff_exptl_absorpt_empirical_full_min 0.771

loop_
_space_group_symop_operation_xyz
'x, y, z'
'-x, y+1/2, -z+1/2'
'-x, -y, -z'
'x, -y-1/2, z-1/2'

loop_
_atom_site_label
_atom_site_type_symbol
_atom_site_fract_x
_atom_site_fract_y
_atom_site_fract_z
_atom_site_U_iso_or_equiv
_atom_site_adp_type
_atom_site_occupancy
_atom_site_site_symmetry_order
_atom_site_calc_flag
_atom_site_refinement_flags_posn
_atom_site_refinement_flags_occupancy
_atom_site_disorder_assembly
_atom_site_disorder_group
S2 S 0.59207(4) 0.57750(4) 0.40607(3) 0.02667(15) Uani 1 1 d . . . .
S1 S 1.04579(4) 0.53297(4) 0.35837(3) 0.03542(16) Uani 1 1 d . . . .
O2 O 0.62974(11) 0.54178(10) 0.33778(9) 0.0300(3) Uani 1 1 d . . . .
O1 O 0.70644(12) 0.28329(11) 0.50990(10) 0.0334(4) Uani 1 1 d . . . .
O4 O 0.49055(12) 0.54839(12) 0.40253(10) 0.0370(4) Uani 1 1 d . . . .
O3 O 0.60737(13) 0.67589(11) 0.41875(10) 0.0376(4) Uani 1 1 d . . . .
N2 N 0.79427(13) 0.39096(12) 0.45500(10) 0.0257(4) Uani 1 1 d . . . .
H2 H 0.7883 0.4463 0.4329 0.031 Uiso 1 1 calc R . . .
N4 N 0.61092(13) 0.32358(13) 0.21356(10) 0.0269(4) Uani 1 1 d . . . .
N1 N 0.87485(14) 0.53760(13) 0.39591(11) 0.0301(4) Uani 1 1 d . . . .
N3 N 0.65818(14) 0.43061(13) 0.50560(11) 0.0289(4) Uani 1 1 d . . . .
H3 H 0.6044 0.4119 0.5205 0.035 Uiso 1 1 calc R . . .
C8 C 0.95526(16) 0.38623(16) 0.42035(12) 0.0282(4) Uani 1 1 d . . . .
C13 C 0.87872(16) 0.34135(15) 0.44915(12) 0.0262(4) Uani 1 1 d . . . .
C7 C 0.94862(15) 0.48321(16) 0.39529(12) 0.0276(4) Uani 1 1 d . . . .
C19 C 0.64171(16) 0.22758(15) 0.19511(13) 0.0282(4) Uani 1 1 d . . . .
H19A H 0.5832 0.1865 0.1882 0.034 Uiso 1 1 calc R . . .
H19B H 0.6615 0.2287 0.1415 0.034 Uiso 1 1 calc R . . .
C14 C 0.71929(16) 0.36349(15) 0.49127(12) 0.0265(4) Uani 1 1 d . . . .
C12 C 0.89227(18) 0.24839(16) 0.47162(14) 0.0325(5) Uani 1 1 d . . . .
H12 H 0.8424 0.2168 0.4913 0.039 Uiso 1 1 calc R . . .
C1 C 0.88895(18) 0.62383(16) 0.36491(13) 0.0323(5) Uani 1 1 d . . . .
C27 C 0.53011(16) 0.35266(15) 0.13846(12) 0.0288(4) Uani 1 1 d . . . .
H27A H 0.5566 0.3477 0.0881 0.035 Uiso 1 1 calc R . . .
H27B H 0.4735 0.3094 0.1318 0.035 Uiso 1 1 calc R . . .
C9 C 1.03954(18) 0.33670(18) 0.41466(14) 0.0371(5) Uani 1 1 d . . . .
H9 H 1.0903 0.3668 0.3949 0.044 Uiso 1 1 calc R . . .
C6 C 0.97901(18) 0.63458(17) 0.34133(13) 0.0344(5) Uani 1 1 d . . . .
C31 C 0.57230(17) 0.32499(16) 0.29288(13) 0.0304(5) Uani 1 1 d . . . .
H31A H 0.6259 0.3021 0.3395 0.036 Uiso 1 1 calc R . . .
H31B H 0.5589 0.3896 0.3054 0.036 Uiso 1 1 calc R . . .
C23 C 0.69902(16) 0.38900(16) 0.22807(13) 0.0305(5) Uani 1 1 d . . . .
H23A H 0.7513 0.3658 0.2755 0.037 Uiso 1 1 calc R . . .
H23B H 0.6773 0.4497 0.2443 0.037 Uiso 1 1 calc R . . .
C15 C 0.66890(16) 0.52858(15) 0.49987(13) 0.0284(4) Uani 1 1 d . . . .
H15A H 0.7395 0.5430 0.5024 0.034 Uiso 1 1 calc R . . .
H15B H 0.6516 0.5578 0.5485 0.034 Uiso 1 1 calc R . . .
C11 C 0.9775(2) 0.20245(17) 0.46532(15) 0.0396(5) Uani 1 1 d . . . .
H11 H 0.9853 0.1395 0.4810 0.048 Uiso 1 1 calc R . . .
C25 C 0.40353(18) 0.46919(17) 0.07142(15) 0.0368(5) Uani 1 1 d . . . .
H25C H 0.3465 0.4298 0.0755 0.044 Uiso 0.724(5) 1 calc R P A -1
H25D H 0.4211 0.4554 0.0181 0.044 Uiso 0.724(5) 1 calc R P A -1
H25A H 0.4284 0.4708 0.0201 0.044 Uiso 0.276(5) 1 calc R P A -2
H25B H 0.3796 0.5318 0.0796 0.044 Uiso 0.276(5) 1 calc R P A -2
C17 C 0.74463(19) 0.08801(17) 0.23903(16) 0.0380(5) Uani 1 1 d . . . .
H17A H 0.6830 0.0518 0.2348 0.046 Uiso 1 1 calc R . . .
H17B H 0.7614 0.0862 0.1842 0.046 Uiso 1 1 calc R . . .
C30 C 0.47946(19) 0.2695(2) 0.29027(14) 0.0396(6) Uani 1 1 d . . . .
H30A H 0.4917 0.2039 0.2800 0.048 Uiso 1 1 calc R . . .
H30B H 0.4243 0.2917 0.2446 0.048 Uiso 1 1 calc R . . .
C18 C 0.72630(18) 0.18718(17) 0.26081(15) 0.0370(5) Uani 1 1 d . . . .
H18A H 0.7096 0.1894 0.3157 0.044 Uiso 1 1 calc R . . .
H18B H 0.7875 0.2239 0.2645 0.044 Uiso 1 1 calc R . . .
C22 C 0.74464(19) 0.40235(18) 0.15410(14) 0.0366(5) Uani 1 1 d . . . .
H22A H 0.7668 0.3423 0.1370 0.044 Uiso 1 1 calc R . . .
H22B H 0.6939 0.4277 0.1066 0.044 Uiso 1 1 calc R . . .
C2 C 0.8222(2) 0.69688(18) 0.35651(16) 0.0412(6) Uani 1 1 d . . . .
H2A H 0.7610 0.6908 0.3726 0.049 Uiso 1 1 calc R . . .
C21 C 0.83242(19) 0.46726(18) 0.17629(15) 0.0406(6) Uani 1 1 d . . . .
H21A H 0.8098 0.5264 0.1950 0.049 Uiso 1 1 calc R . . .
H21B H 0.8828 0.4410 0.2235 0.049 Uiso 1 1 calc R . . .
C5 C 1.0033(2) 0.7172(2) 0.30833(16) 0.0463(6) Uani 1 1 d . . . .
H5 H 1.0643 0.7241 0.2921 0.056 Uiso 1 1 calc R . . .
C26 C 0.4921(2) 0.44927(17) 0.14381(15) 0.0389(5) Uani 1 1 d . . . .
H26A H 0.5461 0.4937 0.1431 0.047 Uiso 1 1 calc R . . .
H26B H 0.4721 0.4570 0.1969 0.047 Uiso 1 1 calc R . . .
C10 C 1.0515(2) 0.24577(19) 0.43678(16) 0.0426(6) Uani 1 1 d . . . .
H10 H 1.1097 0.2133 0.4325 0.051 Uiso 1 1 calc R . . .
C3 C 0.8474(2) 0.77799(19) 0.32419(17) 0.0475(6) Uani 1 1 d . . . .
H3A H 0.8027 0.8286 0.3181 0.057 Uiso 1 1 calc R . . .
C4 C 0.9367(2) 0.7879(2) 0.30012(17) 0.0498(7) Uani 1 1 d . . . .
H4 H 0.9515 0.8449 0.2776 0.060 Uiso 1 1 calc R . . .
C16 C 0.8291(2) 0.04511(19) 0.30433(17) 0.0438(6) Uani 1 1 d . . . .
H16A H 0.8427 -0.0168 0.2865 0.066 Uiso 1 1 calc GR . . .
H16B H 0.8099 0.0414 0.3575 0.066 Uiso 1 1 calc GR . . .
H16C H 0.8890 0.0831 0.3111 0.066 Uiso 1 1 calc GR . . .
C29 C 0.4514(2) 0.2800(2) 0.37409(16) 0.0476(7) Uani 1 1 d . . . .
H29A H 0.5080 0.2594 0.4193 0.057 Uiso 1 1 calc R . . .
H29B H 0.4394 0.3458 0.3835 0.057 Uiso 1 1 calc R . . .
C20 C 0.8807(3) 0.4856(2) 0.10546(19) 0.0605(9) Uani 1 1 d . . . .
H20A H 0.8334 0.5175 0.0606 0.091 Uiso 1 1 calc GR . . .
H20B H 0.9002 0.4271 0.0845 0.091 Uiso 1 1 calc GR . . .
H20C H 0.9399 0.5240 0.1252 0.091 Uiso 1 1 calc GR . . .
C28 C 0.3593(2) 0.2252(3) 0.37808(19) 0.0624(9) Uani 1 1 d . . . .
H28A H 0.3012 0.2505 0.3381 0.094 Uiso 1 1 calc GR . . .
H28B H 0.3485 0.2290 0.4344 0.094 Uiso 1 1 calc GR . . .
H28C H 0.3686 0.1608 0.3643 0.094 Uiso 1 1 calc GR . . .
C24 C 0.3749(3) 0.5703(3) 0.0738(2) 0.0460(8) Uani 0.724(5) 1 d . P A -1
H24A H 0.3686 0.5861 0.1299 0.069 Uiso 0.724(5) 1 calc GR P A -1
H24B H 0.3112 0.5811 0.0337 0.069 Uiso 0.724(5) 1 calc GR P A -1
H24C H 0.4266 0.6087 0.0594 0.069 Uiso 0.724(5) 1 calc GR P A -1
C24A C 0.3125(8) 0.4045(7) 0.0550(6) 0.0460(8) Uani 0.276(5) 1 d . P A -2
H24D H 0.3320 0.3436 0.0391 0.069 Uiso 0.276(5) 1 calc GR P A -2
H24E H 0.2598 0.4295 0.0098 0.069 Uiso 0.276(5) 1 calc GR P A -2
H24F H 0.2879 0.3992 0.1056 0.069 Uiso 0.276(5) 1 calc GR P A -2

loop_
_atom_site_aniso_label
_atom_site_aniso_U_11
_atom_site_aniso_U_22
_atom_site_aniso_U_33
_atom_site_aniso_U_23
_atom_site_aniso_U_13
_atom_site_aniso_U_12
S2 0.0286(3) 0.0300(3) 0.0231(3) 0.00133(19) 0.00939(19) 0.00627(19)
S1 0.0312(3) 0.0462(3) 0.0315(3) 0.0001(2) 0.0126(2) -0.0058(2)
O2 0.0350(8) 0.0326(8) 0.0247(7) -0.0024(6) 0.0115(6) 0.0008(6)
O1 0.0381(8) 0.0316(8) 0.0332(8) 0.0096(6) 0.0141(7) 0.0029(7)
O4 0.0287(8) 0.0497(10) 0.0341(8) 0.0097(7) 0.0107(6) 0.0042(7)
O3 0.0481(10) 0.0277(8) 0.0373(9) -0.0023(7) 0.0107(7) 0.0098(7)
N2 0.0313(9) 0.0261(9) 0.0216(8) 0.0023(7) 0.0099(7) 0.0020(7)
N4 0.0292(9) 0.0314(9) 0.0197(8) -0.0071(7) 0.0055(7) -0.0007(7)
N1 0.0314(9) 0.0331(10) 0.0265(9) 0.0020(7) 0.0085(7) -0.0019(8)
N3 0.0289(9) 0.0338(10) 0.0266(9) 0.0054(7) 0.0118(7) 0.0035(7)
C8 0.0325(11) 0.0341(11) 0.0174(9) -0.0012(8) 0.0051(8) 0.0020(9)
C13 0.0321(10) 0.0319(11) 0.0146(9) -0.0019(8) 0.0058(8) 0.0034(9)
C7 0.0259(10) 0.0405(12) 0.0159(9) -0.0028(8) 0.0045(7) -0.0023(9)
C19 0.0316(11) 0.0296(11) 0.0245(10) -0.0061(8) 0.0088(8) -0.0009(9)
C14 0.0310(10) 0.0316(11) 0.0164(9) 0.0029(8) 0.0045(8) 0.0023(9)
C12 0.0396(12) 0.0314(11) 0.0276(11) -0.0008(9) 0.0100(9) 0.0054(10)
C1 0.0373(12) 0.0367(12) 0.0225(10) 0.0051(9) 0.0062(9) -0.0059(10)
C27 0.0302(10) 0.0341(11) 0.0199(9) -0.0058(8) 0.0020(8) -0.0014(9)
C9 0.0353(12) 0.0480(14) 0.0310(11) -0.0034(10) 0.0141(9) 0.0041(10)
C6 0.0358(12) 0.0419(13) 0.0244(10) 0.0010(9) 0.0053(9) -0.0073(10)
C31 0.0350(11) 0.0352(11) 0.0220(10) -0.0071(9) 0.0090(8) 0.0022(9)
C23 0.0311(11) 0.0344(11) 0.0243(10) -0.0092(9) 0.0033(8) -0.0043(9)
C15 0.0301(10) 0.0320(11) 0.0232(10) -0.0010(8) 0.0066(8) 0.0080(9)
C11 0.0496(14) 0.0336(12) 0.0365(12) -0.0014(10) 0.0120(11) 0.0119(11)
C25 0.0368(12) 0.0390(13) 0.0345(12) 0.0040(10) 0.0085(10) 0.0044(10)
C17 0.0394(13) 0.0370(13) 0.0404(13) -0.0012(10) 0.0150(10) 0.0052(10)
C30 0.0382(13) 0.0553(15) 0.0269(11) -0.0080(10) 0.0107(9) -0.0049(11)
C18 0.0354(12) 0.0402(13) 0.0347(12) -0.0067(10) 0.0072(9) 0.0053(10)
C22 0.0426(13) 0.0420(13) 0.0245(11) -0.0052(9) 0.0067(9) -0.0140(11)
C2 0.0407(13) 0.0384(13) 0.0449(14) 0.0090(11) 0.0110(11) -0.0025(11)
C21 0.0377(12) 0.0444(14) 0.0380(13) -0.0112(11) 0.0057(10) -0.0104(11)
C5 0.0483(15) 0.0533(16) 0.0392(13) 0.0065(12) 0.0143(11) -0.0129(13)
C26 0.0441(13) 0.0365(12) 0.0320(12) -0.0054(10) 0.0012(10) 0.0046(11)
C10 0.0436(14) 0.0445(14) 0.0425(13) -0.0030(11) 0.0159(11) 0.0151(11)
C3 0.0519(16) 0.0374(14) 0.0508(15) 0.0149(12) 0.0078(12) -0.0026(12)
C4 0.0607(17) 0.0443(15) 0.0427(14) 0.0150(12) 0.0092(12) -0.0124(13)
C16 0.0469(14) 0.0412(14) 0.0452(14) 0.0042(11) 0.0149(11) 0.0088(11)
C29 0.0443(14) 0.0687(19) 0.0341(13) -0.0115(12) 0.0177(11) -0.0045(13)
C20 0.0632(19) 0.073(2) 0.0445(15) 0.0013(14) 0.0114(13) -0.0370(17)
C28 0.0515(17) 0.101(3) 0.0400(15) -0.0108(16) 0.0206(13) -0.0153(17)
C24 0.050(2) 0.050(2) 0.0387(17) 0.0021(14) 0.0105(15) 0.0104(16)
C24A 0.050(2) 0.050(2) 0.0387(17) 0.0021(14) 0.0105(15) 0.0104(16)

loop_
_atom_type_symbol
_atom_type_description
_atom_type_scat_dispersion_real
_atom_type_scat_dispersion_imag
_atom_type_scat_source
C C 0.0181 0.0091 'International Tables Vol C Tables 4.2.6.8 and 6.1.1.4'
H H 0.0000 0.0000 'International Tables Vol C Tables 4.2.6.8 and 6.1.1.4'
N N 0.0311 0.0180 'International Tables Vol C Tables 4.2.6.8 and 6.1.1.4'
O O 0.0492 0.0322 'International Tables Vol C Tables 4.2.6.8 and 6.1.1.4'
S S 0.3331 0.5567 'International Tables Vol C Tables 4.2.6.8 and 6.1.1.4'

loop_
_exptl_crystal_face_index_h
_exptl_crystal_face_index_k
_exptl_crystal_face_index_l
_exptl_crystal_face_perp_dist
2 -4 -10 0.0750
-2 4 10 0.0750
0 -9 3 0.0704
0 9 -3 0.0704
-9 1 2 0.0182
9 -1 -2 0.0182

loop_
_geom_angle_atom_site_label_1
_geom_angle_atom_site_label_2
_geom_angle_atom_site_label_3
_geom_angle
O2 S2 O4 112.88(10)
O2 S2 O3 113.45(9)
O2 S2 C15 106.38(9)
O4 S2 O3 113.45(10)
O4 S2 C15 106.43(10)
O3 S2 C15 103.24(10)
C6 S1 C7 89.19(11)
C13 N2 H2 116.2
C14 N2 H2 116.2
C14 N2 C13 127.65(18)
C19 N4 C27 106.23(15)
C19 N4 C31 111.02(17)
C19 N4 C23 110.88(17)
C27 N4 C31 111.00(16)
C27 N4 C23 111.05(17)
C23 N4 C31 106.73(15)
C7 N1 C1 111.65(19)
C14 N3 H3 115.6
C14 N3 C15 128.80(18)
C15 N3 H3 115.6
C13 C8 C7 122.41(19)
C9 C8 C13 119.2(2)
C9 C8 C7 118.4(2)
N2 C13 C8 119.29(19)
N2 C13 C12 122.7(2)
C12 C13 C8 118.0(2)
N1 C7 S1 114.89(17)
N1 C7 C8 125.6(2)
C8 C7 S1 119.50(16)
N4 C19 H19A 108.6
N4 C19 H19B 108.6
H19A C19 H19B 107.5
C18 C19 N4 114.86(17)
C18 C19 H19A 108.6
C18 C19 H19B 108.6
O1 C14 N2 123.63(19)
O1 C14 N3 120.52(19)
N3 C14 N2 115.85(19)
C13 C12 H12 119.7
C11 C12 C13 120.6(2)
C11 C12 H12 119.7
N1 C1 C6 114.7(2)
N1 C1 C2 125.3(2)
C2 C1 C6 120.0(2)
N4 C27 H27A 108.7
N4 C27 H27B 108.7
H27A C27 H27B 107.6
C26 C27 N4 114.15(17)
C26 C27 H27A 108.7
C26 C27 H27B 108.7
C8 C9 H9 119.0
C10 C9 C8 122.0(2)
C10 C9 H9 119.0
C1 C6 S1 109.56(18)
C5 C6 S1 129.1(2)
C5 C6 C1 121.3(2)
N4 C31 H31A 108.3
N4 C31 H31B 108.3
H31A C31 H31B 107.4
C30 C31 N4 115.99(17)
C30 C31 H31A 108.3
C30 C31 H31B 108.3
N4 C23 H23A 108.5
N4 C23 H23B 108.5
N4 C23 C22 115.19(17)
H23A C23 H23B 107.5
C22 C23 H23A 108.5
C22 C23 H23B 108.5
S2 C15 H15A 108.9
S2 C15 H15B 108.9
N3 C15 S2 113.52(15)
N3 C15 H15A 108.9
N3 C15 H15B 108.9
H15A C15 H15B 107.7
C12 C11 H11 119.3
C10 C11 C12 121.5(2)
C10 C11 H11 119.3
H25C C25 H25D 108.3
H25A C25 H25B 107.0
C26 C25 H25C 109.9
C26 C25 H25D 109.9
C26 C25 H25A 107.5
C26 C25 H25B 107.5
C26 C25 C24 109.1(2)
C26 C25 C24A 119.4(4)
C24 C25 H25C 109.9
C24 C25 H25D 109.9
C24A C25 H25A 107.5
C24A C25 H25B 107.5
H17A C17 H17B 108.0
C18 C17 H17A 109.4
C18 C17 H17B 109.4
C16 C17 H17A 109.4
C16 C17 H17B 109.4
C16 C17 C18 111.3(2)
C31 C30 H30A 110.0
C31 C30 H30B 110.0
C31 C30 C29 108.6(2)
H30A C30 H30B 108.3
C29 C30 H30A 110.0
C29 C30 H30B 110.0
C19 C18 C17 110.00(19)
C19 C18 H18A 109.7
C19 C18 H18B 109.7
C17 C18 H18A 109.7
C17 C18 H18B 109.7
H18A C18 H18B 108.2
C23 C22 H22A 109.6
C23 C22 H22B 109.6
H22A C22 H22B 108.1
C21 C22 C23 110.44(19)
C21 C22 H22A 109.6
C21 C22 H22B 109.6
C1 C2 H2A 121.0
C3 C2 C1 118.0(2)
C3 C2 H2A 121.0
C22 C21 H21A 108.8
C22 C21 H21B 108.8
H21A C21 H21B 107.7
C20 C21 C22 113.7(2)
C20 C21 H21A 108.8
C20 C21 H21B 108.8
C6 C5 H5 121.0
C4 C5 C6 117.9(3)
C4 C5 H5 121.0
C27 C26 C25 110.89(19)
C27 C26 H26A 109.5
C27 C26 H26B 109.5
C25 C26 H26A 109.5
C25 C26 H26B 109.5
H26A C26 H26B 108.0
C9 C10 C11 118.7(2)
C9 C10 H10 120.6
C11 C10 H10 120.6
C2 C3 H3A 119.2
C2 C3 C4 121.7(3)
C4 C3 H3A 119.2
C5 C4 C3 121.1(2)
C5 C4 H4 119.5
C3 C4 H4 119.5
C17 C16 H16A 109.5
C17 C16 H16B 109.5
C17 C16 H16C 109.5
H16A C16 H16B 109.5
H16A C16 H16C 109.5
H16B C16 H16C 109.5
C30 C29 H29A 109.1
C30 C29 H29B 109.1
H29A C29 H29B 107.8
C28 C29 C30 112.6(2)
C28 C29 H29A 109.1
C28 C29 H29B 109.1
C21 C20 H20A 109.5
C21 C20 H20B 109.5
C21 C20 H20C 109.5
H20A C20 H20B 109.5
H20A C20 H20C 109.5
H20B C20 H20C 109.5
C29 C28 H28A 109.5
C29 C28 H28B 109.5
C29 C28 H28C 109.5
H28A C28 H28B 109.5
H28A C28 H28C 109.5
H28B C28 H28C 109.5
C25 C24 H24A 109.5
C25 C24 H24B 109.5
C25 C24 H24C 109.5
H24A C24 H24B 109.5
H24A C24 H24C 109.5
H24B C24 H24C 109.5
C25 C24A H24D 109.5
C25 C24A H24E 109.5
C25 C24A H24F 109.5
H24D C24A H24E 109.5
H24D C24A H24F 109.5
H24E C24A H24F 109.5

loop_
_geom_bond_atom_site_label_1
_geom_bond_atom_site_label_2
_geom_bond_distance
S2 O2 1.4499(15)
S2 O4 1.4537(17)
S2 O3 1.4544(17)
S2 C15 1.803(2)
S1 C7 1.760(2)
S1 C6 1.729(3)
O1 C14 1.230(3)
N2 H2 0.8800
N2 C13 1.396(3)
N2 C14 1.376(3)
N4 C19 1.512(3)
N4 C27 1.518(3)
N4 C31 1.532(3)
N4 C23 1.519(3)
N1 C7 1.293(3)
N1 C1 1.387(3)
N3 H3 0.8800
N3 C14 1.349(3)
N3 C15 1.438(3)
C8 C13 1.420(3)
C8 C7 1.467(3)
C8 C9 1.392(3)
C13 C12 1.403(3)
C19 H19A 0.9900
C19 H19B 0.9900
C19 C18 1.511(3)
C12 H12 0.9500
C12 C11 1.380(3)
C1 C6 1.400(3)
C1 C2 1.393(4)
C27 H27A 0.9900
C27 H27B 0.9900
C27 C26 1.510(3)
C9 H9 0.9500
C9 C10 1.372(4)
C6 C5 1.394(4)
C31 H31A 0.9900
C31 H31B 0.9900
C31 C30 1.508(3)
C23 H23A 0.9900
C23 H23B 0.9900
C23 C22 1.519(3)
C15 H15A 0.9900
C15 H15B 0.9900
C11 H11 0.9500
C11 C10 1.378(4)
C25 H25C 0.9900
C25 H25D 0.9900
C25 H25A 0.9900
C25 H25B 0.9900
C25 C26 1.521(3)
C25 C24 1.527(4)
C25 C24A 1.542(11)
C17 H17A 0.9900
C17 H17B 0.9900
C17 C18 1.523(3)
C17 C16 1.521(4)
C30 H30A 0.9900
C30 H30B 0.9900
C30 C29 1.535(3)
C18 H18A 0.9900
C18 H18B 0.9900
C22 H22A 0.9900
C22 H22B 0.9900
C22 C21 1.511(3)
C2 H2A 0.9500
C2 C3 1.374(4)
C21 H21A 0.9900
C21 H21B 0.9900
C21 C20 1.506(4)
C5 H5 0.9500
C5 C4 1.365(4)
C26 H26A 0.9900
C26 H26B 0.9900
C10 H10 0.9500
C3 H3A 0.9500
C3 C4 1.394(4)
C4 H4 0.9500
C16 H16A 0.9800
C16 H16B 0.9800
C16 H16C 0.9800
C29 H29A 0.9900
C29 H29B 0.9900
C29 C28 1.517(4)
C20 H20A 0.9800
C20 H20B 0.9800
C20 H20C 0.9800
C28 H28A 0.9800
C28 H28B 0.9800
C28 H28C 0.9800
C24 H24A 0.9800
C24 H24B 0.9800
C24 H24C 0.9800
C24A H24D 0.9800
C24A H24E 0.9800
C24A H24F 0.9800

loop_
_geom_torsion_atom_site_label_1
_geom_torsion_atom_site_label_2
_geom_torsion_atom_site_label_3
_geom_torsion_atom_site_label_4
_geom_torsion
S1 C6 C5 C4 179.2(2)
O2 S2 C15 N3 -66.26(17)
O4 S2 C15 N3 54.34(17)
O3 S2 C15 N3 174.05(15)
N2 C13 C12 C11 -179.5(2)
N4 C19 C18 C17 175.23(18)
N4 C27 C26 C25 -173.38(19)
N4 C31 C30 C29 -179.3(2)
N4 C23 C22 C21 -179.0(2)
N1 C1 C6 S1 0.4(2)
N1 C1 C6 C5 179.4(2)
N1 C1 C2 C3 -179.7(2)
C8 C13 C12 C11 -0.3(3)
C8 C9 C10 C11 0.1(4)
C13 N2 C14 O1 -14.8(3)
C13 N2 C14 N3 165.52(19)
C13 C8 C7 S1 -178.76(15)
C13 C8 C7 N1 -0.4(3)
C13 C8 C9 C10 -0.6(3)
C13 C12 C11 C10 -0.2(4)
C7 S1 C6 C1 0.25(17)
C7 S1 C6 C5 -178.6(2)
C7 N1 C1 C6 -1.1(3)
C7 N1 C1 C2 179.1(2)
C7 C8 C13 N2 -0.8(3)
C7 C8 C13 C12 180.00(19)
C7 C8 C9 C10 -180.0(2)
C19 N4 C27 C26 -177.78(19)
C19 N4 C31 C30 -63.2(3)
C19 N4 C23 C22 62.7(2)
C14 N2 C13 C8 -170.73(19)
C14 N2 C13 C12 8.5(3)
C14 N3 C15 S2 102.0(2)
C12 C11 C10 C9 0.3(4)
C1 N1 C7 S1 1.3(2)
C1 N1 C7 C8 -177.14(19)
C1 C6 C5 C4 0.4(4)
C1 C2 C3 C4 0.1(4)
C27 N4 C19 C18 176.89(18)
C27 N4 C31 C30 54.7(3)
C27 N4 C23 C22 -55.2(3)
C9 C8 C13 N2 179.90(19)
C9 C8 C13 C12 0.7(3)
C9 C8 C7 S1 0.6(3)
C9 C8 C7 N1 179.0(2)
C6 S1 C7 N1 -0.94(17)
C6 S1 C7 C8 177.63(17)
C6 C1 C2 C3 0.5(4)
C6 C5 C4 C3 0.2(4)
C31 N4 C19 C18 -62.3(2)
C31 N4 C27 C26 61.4(2)
C31 N4 C23 C22 -176.3(2)
C31 C30 C29 C28 -179.1(3)
C23 N4 C19 C18 56.1(2)
C23 N4 C27 C26 -57.1(2)
C23 N4 C31 C30 175.8(2)
C23 C22 C21 C20 -178.9(3)
C15 N3 C14 O1 170.0(2)
C15 N3 C14 N2 -10.3(3)
C2 C1 C6 S1 -179.76(19)
C2 C1 C6 C5 -0.8(4)
C2 C3 C4 C5 -0.5(4)
C16 C17 C18 C19 -179.7(2)
C24 C25 C26 C27 -173.8(2)
C24A C25 C26 C27 54.5(5)

loop_
_exptl_oxdiff_crystal_face_indexfrac_h
_exptl_oxdiff_crystal_face_indexfrac_k
_exptl_oxdiff_crystal_face_indexfrac_l
_exptl_oxdiff_crystal_face_x
_exptl_oxdiff_crystal_face_y
_exptl_oxdiff_crystal_face_z
1.9877 -4.0132 -9.9689 0.0441 0.0187 -1.0197
-1.9877 4.0132 9.9689 -0.0441 -0.0187 1.0197
-0.0237 -9.0161 3.0344 -0.6334 -0.7497 -0.1802
0.0237 9.0161 -3.0344 0.6334 0.7497 0.1802
-9.0008 1.0222 1.9969 -0.7012 0.7004 0.1947
9.0008 -1.0222 -1.9969 0.7012 -0.7004 -0.1947
